data_4109008
loop_
_publ_author_name
'Rajshekhar Ghosh'
'Xiawei Zhang'
'Patrick Achord'
'Thomas J. Emge'
'Karsten Krogh-Jespersen'
'Alan S. Goldman'

_publ_contact_author_address
; 
 Department of Chemistry 
 Rutgers, The State University of New Jersey
 610 Taylor Road
 Piscataway, New Jersey  08854-8087  U.S.A. 
;
_publ_contact_author_email agoldman@rutchem.rutgers.edu
_publ_contact_author_name 'Alan S. Goldman'
_publ_section_title
;
 Dimerization of Alkynes Promoted by a Pincer-Ligated Iridium Complex. C-C
 Reductive Elimination Inhibited by Steric Crowding
;
_journal_name_full 'Journal of the American Chemical Society'
_journal_page_first 853
_journal_page_last 866
_journal_paper_doi 10.1021/ja0647194
_journal_volume 129
_journal_year 2007
_chemical_formula_sum 'C42 H57 Ir O P2'
_chemical_formula_weight 832.02
_chemical_name_systematic
; 
 ? 
;
_space_group_IT_number 14
_symmetry_cell_setting monoclinic
_symmetry_space_group_name_Hall '-P 2ybc'
_symmetry_space_group_name_H-M 'P 1 21/c 1'
_atom_sites_solution_hydrogens geom
_atom_sites_solution_primary direct
_atom_sites_solution_secondary difmap
_audit_creation_method SHELXL-97
_cell_angle_alpha 90.00
_cell_angle_beta 114.286(1)
_cell_angle_gamma 90.00
_cell_formula_units_Z 4
_cell_length_a 11.3130(8)
_cell_length_b 39.671(3)
_cell_length_c 9.3604(7)
_cell_measurement_reflns_used 8381
_cell_measurement_temperature 100(2)
_cell_measurement_theta_max 30.42
_cell_measurement_theta_min 2.44
_cell_volume 3829.2(5)
_computing_cell_refinement 'Bruker SMART'
_computing_data_collection 'Bruker SMART'
_computing_data_reduction 'Bruker SAINT'
_computing_molecular_graphics 'Bruker SHELXTL'
_computing_publication_material 'Bruker SHELXTL'
_computing_structure_refinement 'SHELXL-97 (Sheldrick, 1997)'
_computing_structure_solution 'SHELXS-97 (Sheldrick, 1990)'
_diffrn_ambient_temperature 100(2)
_diffrn_measured_fraction_theta_full 0.990
_diffrn_measured_fraction_theta_max 0.990
_diffrn_measurement_device_type 'CCD area detector'
_diffrn_measurement_method 'phi and omega scans'
_diffrn_radiation_monochromator graphite
_diffrn_radiation_source 'fine-focus sealed tube'
_diffrn_radiation_type MoK\a
_diffrn_radiation_wavelength 0.71073
_diffrn_reflns_av_R_equivalents 0.0548
_diffrn_reflns_av_sigmaI/netI 0.0856
_diffrn_reflns_limit_h_max 11
_diffrn_reflns_limit_h_min -16
_diffrn_reflns_limit_k_max 37
_diffrn_reflns_limit_k_min -56
_diffrn_reflns_limit_l_max 13
_diffrn_reflns_limit_l_min -13
_diffrn_reflns_number 25169
_diffrn_reflns_theta_full 30.54
_diffrn_reflns_theta_max 30.54
_diffrn_reflns_theta_min 1.97
_diffrn_standards_decay_% 0
_diffrn_standards_interval_time 0
_diffrn_standards_number 0
_exptl_absorpt_coefficient_mu 3.601
_exptl_absorpt_correction_T_max 0.9999
_exptl_absorpt_correction_T_min 0.7352
_exptl_absorpt_correction_type none
_exptl_absorpt_process_details 'Bruker SAINT (SADABS)'
_exptl_crystal_colour colourless
_exptl_crystal_density_diffrn 1.443
_exptl_crystal_description rod
_exptl_crystal_F_000 1696
_exptl_crystal_size_max 0.27
_exptl_crystal_size_mid 0.04
_exptl_crystal_size_min 0.03
_refine_diff_density_max 1.909
_refine_diff_density_min -2.245
_refine_diff_density_rms 0.166
_refine_ls_extinction_method none
_refine_ls_goodness_of_fit_ref 1.010
_refine_ls_hydrogen_treatment mixed
_refine_ls_matrix_type full
_refine_ls_number_parameters 428
_refine_ls_number_reflns 11591
_refine_ls_number_restraints 0
_refine_ls_restrained_S_all 1.010
_refine_ls_R_factor_all 0.0792
_refine_ls_R_factor_gt 0.0495
_refine_ls_shift/su_max 0.001
_refine_ls_shift/su_mean 0.000
_refine_ls_structure_factor_coef Fsqd
_refine_ls_weighting_details 'calc w=1/[\s^2^(Fo^2^)+(0.0328P)^2^+0.0000P] where P=(Fo^2^+2Fc^2^)/3'
_refine_ls_weighting_scheme calc
_refine_ls_wR_factor_gt 0.0853
_refine_ls_wR_factor_ref 0.0936
_reflns_number_gt 8507
_reflns_number_total 11591
_reflns_threshold_expression >2sigma(I)
_cod_data_source_file ja0647194si20060716_051422.cif
_cod_data_source_block ircovam
_cod_original_cell_volume 3829.1(5)
_cod_database_code 4109008

loop_
_symmetry_equiv_pos_as_xyz
'x, y, z'
'-x, y+1/2, -z+1/2'
'-x, -y, -z'
'x, -y-1/2, z-1/2'

loop_
_atom_site_label
_atom_site_type_symbol
_atom_site_fract_x
_atom_site_fract_y
_atom_site_fract_z
_atom_site_U_iso_or_equiv
_atom_site_adp_type
_atom_site_occupancy
_atom_site_symmetry_multiplicity
_atom_site_calc_flag
_atom_site_refinement_flags
Ir1 Ir 0.307306(16) 0.111580(4) 0.310040(18) 0.01399(5) Uani 1 1 d .
P1 P 0.31695(12) 0.05725(3) 0.20555(13) 0.0160(2) Uani 1 1 d .
P2 P 0.24264(11) 0.15760(3) 0.42244(13) 0.0155(2) Uani 1 1 d .
C1 C 0.1628(4) 0.08751(11) 0.3570(5) 0.0162(9) Uani 1 1 d .
C2 C 0.1614(5) 0.05215(11) 0.3655(5) 0.0183(9) Uani 1 1 d .
C3 C 0.0667(5) 0.03602(11) 0.3994(5) 0.0213(10) Uani 1 1 d .
H3 H 0.0650 0.0121 0.4043 0.026 Uiso 1 1 calc R
C4 C -0.0254(5) 0.05500(13) 0.4261(5) 0.0245(10) Uani 1 1 d .
H4 H -0.0905 0.0439 0.4482 0.029 Uiso 1 1 calc R
C5 C -0.0238(5) 0.08969(12) 0.4211(5) 0.0214(10) Uani 1 1 d .
H5 H -0.0871 0.1024 0.4401 0.026 Uiso 1 1 calc R
C6 C 0.0709(4) 0.10611(11) 0.3882(5) 0.0184(9) Uani 1 1 d .
C7 C 0.2650(5) 0.03239(11) 0.3377(5) 0.0196(9) Uani 1 1 d .
H7A H 0.2299 0.0103 0.2893 0.024 Uiso 1 1 calc R
H7B H 0.3400 0.0282 0.4386 0.024 Uiso 1 1 calc R
C8 C 0.0765(4) 0.14431(11) 0.3851(5) 0.0184(9) Uani 1 1 d .
H8A H 0.0513 0.1538 0.4662 0.022 Uiso 1 1 calc R
H8B H 0.0151 0.1528 0.2816 0.022 Uiso 1 1 calc R
C9 C 0.4842(5) 0.04111(11) 0.2370(5) 0.0209(10) Uani 1 1 d .
C10 C 0.4981(5) 0.00259(12) 0.2557(6) 0.0279(11) Uani 1 1 d .
H10A H 0.5883 -0.0038 0.2813 0.042 Uiso 1 1 calc R
H10B H 0.4410 -0.0083 0.1575 0.042 Uiso 1 1 calc R
H10C H 0.4740 -0.0047 0.3402 0.042 Uiso 1 1 calc R
C11 C 0.5871(5) 0.05648(13) 0.3853(6) 0.0310(12) Uani 1 1 d .
H11A H 0.5743 0.0484 0.4769 0.047 Uiso 1 1 calc R
H11B H 0.5799 0.0811 0.3795 0.047 Uiso 1 1 calc R
H11C H 0.6734 0.0498 0.3947 0.047 Uiso 1 1 calc R
C12 C 0.5142(6) 0.05322(13) 0.0996(6) 0.0318(12) Uani 1 1 d .
H12A H 0.5012 0.0777 0.0873 0.048 Uiso 1 1 calc R
H12B H 0.4561 0.0419 0.0031 0.048 Uiso 1 1 calc R
H12C H 0.6044 0.0478 0.1207 0.048 Uiso 1 1 calc R
C13 C 0.1965(5) 0.04356(11) 0.0037(5) 0.0202(10) Uani 1 1 d .
C14 C 0.2220(5) 0.00717(11) -0.0375(6) 0.0256(11) Uani 1 1 d .
H14A H 0.2298 -0.0081 0.0484 0.038 Uiso 1 1 calc R
H14B H 0.3025 0.0067 -0.0529 0.038 Uiso 1 1 calc R
H14C H 0.1496 -0.0001 -0.1339 0.038 Uiso 1 1 calc R
C15 C 0.0608(5) 0.04383(12) 0.0000(5) 0.0225(10) Uani 1 1 d .
H15A H 0.0462 0.0653 0.0422 0.034 Uiso 1 1 calc R
H15B H 0.0522 0.0252 0.0637 0.034 Uiso 1 1 calc R
H15C H -0.0033 0.0412 -0.1083 0.034 Uiso 1 1 calc R
C16 C 0.1996(5) 0.06687(11) -0.1262(5) 0.0235(10) Uani 1 1 d .
H16A H 0.1401 0.0582 -0.2287 0.035 Uiso 1 1 calc R
H16B H 0.2878 0.0676 -0.1211 0.035 Uiso 1 1 calc R
H16C H 0.1728 0.0896 -0.1114 0.035 Uiso 1 1 calc R
C17 C 0.3292(4) 0.16061(11) 0.6434(5) 0.0196(9) Uani 1 1 d .
C18 C 0.2947(5) 0.12929(12) 0.7146(5) 0.0227(10) Uani 1 1 d .
H18A H 0.3154 0.1090 0.6699 0.034 Uiso 1 1 calc R
H18B H 0.2018 0.1295 0.6908 0.034 Uiso 1 1 calc R
H18C H 0.3448 0.1294 0.8284 0.034 Uiso 1 1 calc R
C19 C 0.2850(5) 0.19084(13) 0.7140(5) 0.0272(11) Uani 1 1 d .
H19A H 0.1909 0.1899 0.6806 0.041 Uiso 1 1 calc R
H19B H 0.3082 0.2119 0.6774 0.041 Uiso 1 1 calc R
H19C H 0.3281 0.1898 0.8286 0.041 Uiso 1 1 calc R
C20 C 0.4762(4) 0.16337(12) 0.6946(5) 0.0230(10) Uani 1 1 d .
H20A H 0.5210 0.1502 0.7902 0.035 Uiso 1 1 calc R
H20B H 0.5026 0.1870 0.7149 0.035 Uiso 1 1 calc R
H20C H 0.4991 0.1547 0.6112 0.035 Uiso 1 1 calc R
C21 C 0.2314(5) 0.20186(11) 0.3422(5) 0.0223(10) Uani 1 1 d .
C22 C 0.1948(5) 0.20091(11) 0.1649(5) 0.0229(11) Uani 1 1 d .
H22A H 0.1089 0.1906 0.1113 0.034 Uiso 1 1 calc R
H22B H 0.2590 0.1876 0.1443 0.034 Uiso 1 1 calc R
H22C H 0.1931 0.2239 0.1261 0.034 Uiso 1 1 calc R
C23 C 0.1263(5) 0.22254(12) 0.3658(6) 0.0277(11) Uani 1 1 d .
H23A H 0.1240 0.2453 0.3245 0.042 Uiso 1 1 calc R
H23B H 0.1460 0.2238 0.4779 0.042 Uiso 1 1 calc R
H23C H 0.0418 0.2117 0.3102 0.042 Uiso 1 1 calc R
C24 C 0.3656(5) 0.21864(12) 0.4172(6) 0.0284(12) Uani 1 1 d .
H24A H 0.3635 0.2402 0.3648 0.043 Uiso 1 1 calc R
H24B H 0.4304 0.2038 0.4058 0.043 Uiso 1 1 calc R
H24C H 0.3882 0.2226 0.5287 0.043 Uiso 1 1 calc R
C25 C -0.0401(4) 0.13955(11) -0.1365(5) 0.0189(9) Uani 1 1 d .
C26 C 0.0026(4) 0.16583(12) -0.2031(5) 0.0202(9) Uani 1 1 d .
H26 H 0.0864 0.1752 -0.1470 0.024 Uiso 1 1 calc R
C27 C -0.0759(5) 0.17842(13) -0.3504(5) 0.0271(11) Uani 1 1 d .
H27 H -0.0458 0.1965 -0.3929 0.032 Uiso 1 1 calc R
C28 C -0.1973(5) 0.16487(14) -0.4356(5) 0.0315(12) Uani 1 1 d .
H28 H -0.2508 0.1736 -0.5361 0.038 Uiso 1 1 calc R
C29 C -0.2396(5) 0.13858(14) -0.3730(6) 0.0301(12) Uani 1 1 d .
H29 H -0.3219 0.1287 -0.4315 0.036 Uiso 1 1 calc R
C30 C -0.1628(5) 0.12660(13) -0.2252(6) 0.0262(11) Uani 1 1 d .
H30 H -0.1949 0.1089 -0.1826 0.031 Uiso 1 1 calc R
C31 C 0.1693(4) 0.12755(10) 0.0915(5) 0.0152(9) Uani 1 1 d .
H31 H 0.2068 0.1377 0.0281 0.018 Uiso 1 1 calc R
C32 C 0.0413(4) 0.12651(10) 0.0233(5) 0.0167(9) Uani 1 1 d .
H32 H -0.0024 0.1167 0.0806 0.020 Uiso 1 1 calc R
C33 C 0.5894(4) 0.17221(11) 0.1480(5) 0.0189(9) Uani 1 1 d .
C34 C 0.6913(4) 0.15752(11) 0.1216(5) 0.0191(9) Uani 1 1 d .
H34 H 0.7117 0.1344 0.1455 0.023 Uiso 1 1 calc R
C35 C 0.7625(5) 0.17660(12) 0.0606(5) 0.0225(10) Uani 1 1 d .
H35 H 0.8306 0.1662 0.0424 0.027 Uiso 1 1 calc R
C36 C 0.7367(4) 0.21052(12) 0.0256(5) 0.0205(10) Uani 1 1 d .
C37 C 0.6382(5) 0.22519(12) 0.0552(5) 0.0233(10) Uani 1 1 d .
H37 H 0.6204 0.2485 0.0346 0.028 Uiso 1 1 calc R
C38 C 0.5651(5) 0.20649(11) 0.1145(5) 0.0220(10) Uani 1 1 d .
H38 H 0.4974 0.2172 0.1327 0.026 Uiso 1 1 calc R
C39 C 0.4403(4) 0.13682(11) 0.2489(5) 0.0169(9) Uani 1 1 d .
C40 C 0.5099(5) 0.15258(11) 0.2044(5) 0.0204(10) Uani 1 1 d .
C41 C 0.8126(5) 0.23061(13) -0.0467(6) 0.0314(12) Uani 1 1 d .
H41A H 0.7601 0.2497 -0.1056 0.047 Uiso 1 1 calc R
H41B H 0.8338 0.2161 -0.1176 0.047 Uiso 1 1 calc R
H41C H 0.8929 0.2390 0.0365 0.047 Uiso 1 1 calc R
O1 O 0.4966(3) 0.08569(8) 0.6284(4) 0.0275(8) Uani 1 1 d .
C42 C 0.4302(4) 0.09634(11) 0.5094(5) 0.0178(9) Uani 1 1 d .

loop_
_atom_site_aniso_label
_atom_site_aniso_U_11
_atom_site_aniso_U_22
_atom_site_aniso_U_33
_atom_site_aniso_U_23
_atom_site_aniso_U_13
_atom_site_aniso_U_12
Ir1 0.01408(8) 0.01234(8) 0.01430(7) 0.00058(7) 0.00458(5) -0.00046(8)
P1 0.0184(6) 0.0129(5) 0.0165(5) 0.0001(4) 0.0070(4) 0.0017(4)
P2 0.0176(6) 0.0120(5) 0.0151(5) -0.0004(4) 0.0050(4) -0.0004(4)
C1 0.017(2) 0.018(2) 0.0145(18) -0.0013(17) 0.0072(16) -0.0063(18)
C2 0.020(2) 0.015(2) 0.020(2) 0.0035(17) 0.0084(18) -0.0001(18)
C3 0.022(3) 0.016(2) 0.025(2) 0.0036(18) 0.0093(19) -0.0009(19)
C4 0.018(2) 0.032(3) 0.026(2) 0.003(2) 0.0112(19) -0.008(2)
C5 0.017(2) 0.026(2) 0.021(2) -0.0019(19) 0.0068(18) -0.0010(19)
C6 0.014(2) 0.023(2) 0.0158(18) -0.0019(17) 0.0040(16) -0.0031(18)
C7 0.023(3) 0.011(2) 0.025(2) 0.0031(18) 0.0105(19) 0.0013(18)
C8 0.015(2) 0.017(2) 0.023(2) -0.0020(18) 0.0070(18) -0.0002(18)
C9 0.020(2) 0.017(2) 0.025(2) -0.0021(18) 0.0094(19) 0.0059(19)
C10 0.034(3) 0.021(2) 0.029(2) 0.002(2) 0.013(2) 0.011(2)
C11 0.018(3) 0.032(3) 0.039(3) -0.002(2) 0.009(2) 0.009(2)
C12 0.034(3) 0.034(3) 0.035(3) 0.001(2) 0.021(2) 0.008(2)
C13 0.025(3) 0.017(2) 0.017(2) -0.0038(17) 0.0078(18) -0.0027(19)
C14 0.035(3) 0.016(2) 0.027(2) -0.0048(19) 0.014(2) 0.000(2)
C15 0.025(3) 0.019(2) 0.021(2) -0.0018(18) 0.0070(19) -0.003(2)
C16 0.032(3) 0.020(2) 0.017(2) -0.0041(18) 0.009(2) 0.000(2)
C17 0.021(2) 0.018(2) 0.0175(19) -0.0020(18) 0.0056(17) -0.0020(19)
C18 0.024(3) 0.024(2) 0.018(2) 0.0019(19) 0.0075(19) -0.001(2)
C19 0.031(3) 0.028(3) 0.021(2) -0.002(2) 0.009(2) 0.004(2)
C20 0.020(2) 0.024(2) 0.021(2) 0.002(2) 0.0047(18) -0.004(2)
C21 0.031(3) 0.013(2) 0.020(2) 0.0011(18) 0.0075(19) -0.002(2)
C22 0.037(3) 0.014(2) 0.017(2) 0.0026(17) 0.010(2) -0.003(2)
C23 0.036(3) 0.017(2) 0.029(2) 0.001(2) 0.013(2) 0.008(2)
C24 0.035(3) 0.019(2) 0.027(2) 0.005(2) 0.008(2) -0.007(2)
C25 0.021(2) 0.020(2) 0.0148(19) -0.0038(17) 0.0055(17) 0.0052(19)
C26 0.016(2) 0.023(2) 0.019(2) -0.0002(19) 0.0053(17) 0.0021(19)
C27 0.031(3) 0.030(3) 0.018(2) 0.005(2) 0.008(2) 0.011(2)
C28 0.027(3) 0.046(3) 0.016(2) 0.000(2) 0.0029(19) 0.009(3)
C29 0.018(3) 0.044(3) 0.023(2) -0.008(2) 0.0031(19) 0.005(2)
C30 0.017(2) 0.032(3) 0.028(2) 0.000(2) 0.0079(19) 0.004(2)
C31 0.016(2) 0.014(2) 0.0164(19) 0.0010(16) 0.0072(16) 0.0021(17)
C32 0.023(2) 0.0083(19) 0.0167(19) 0.0004(16) 0.0060(17) 0.0035(18)
C33 0.019(2) 0.022(2) 0.0140(18) -0.0050(17) 0.0048(17) -0.0062(19)
C34 0.021(2) 0.016(2) 0.019(2) 0.0009(17) 0.0072(18) 0.0064(18)
C35 0.016(2) 0.029(3) 0.021(2) 0.0004(19) 0.0064(18) 0.002(2)
C36 0.015(2) 0.028(3) 0.018(2) 0.0003(19) 0.0069(17) -0.0057(19)
C37 0.023(3) 0.020(2) 0.025(2) 0.0058(19) 0.0078(19) 0.002(2)
C38 0.020(2) 0.019(2) 0.027(2) 0.0027(19) 0.0103(19) 0.0029(19)
C39 0.019(2) 0.014(2) 0.020(2) 0.0009(17) 0.0098(17) 0.0005(17)
C40 0.023(2) 0.017(2) 0.018(2) -0.0012(18) 0.0049(18) 0.0026(19)
C41 0.023(3) 0.037(3) 0.034(3) 0.007(2) 0.012(2) -0.001(2)
O1 0.0251(19) 0.031(2) 0.0211(16) 0.0043(14) 0.0045(14) 0.0109(15)
C42 0.020(2) 0.012(2) 0.022(2) 0.0013(17) 0.0102(18) 0.0004(18)

loop_
_atom_type_symbol
_atom_type_description
_atom_type_scat_dispersion_real
_atom_type_scat_dispersion_imag
_atom_type_scat_source
C C 0.0033 0.0016 'International Tables Vol C Tables 4.2.6.8 and 6.1.1.4'
H H 0.0000 0.0000 'International Tables Vol C Tables 4.2.6.8 and 6.1.1.4'
O O 0.0106 0.0060 'International Tables Vol C Tables 4.2.6.8 and 6.1.1.4'
P P 0.1023 0.0942 'International Tables Vol C Tables 4.2.6.8 and 6.1.1.4'
Ir Ir -1.4442 7.9887 'International Tables Vol C Tables 4.2.6.8 and 6.1.1.4'

loop_
_geom_angle_atom_site_label_1
_geom_angle_atom_site_label_2
_geom_angle_atom_site_label_3
_geom_angle
C42 Ir1 C39 95.91(18)
C42 Ir1 C1 88.18(18)
C39 Ir1 C1 175.90(17)
C42 Ir1 C31 178.72(18)
C39 Ir1 C31 85.33(17)
C1 Ir1 C31 90.58(17)
C42 Ir1 P2 92.52(13)
C39 Ir1 P2 98.18(12)
C1 Ir1 P2 81.24(12)
C31 Ir1 P2 87.60(12)
C42 Ir1 P1 88.67(13)
C39 Ir1 P1 99.33(12)
C1 Ir1 P1 81.09(12)
C31 Ir1 P1 90.83(12)
P2 Ir1 P1 162.24(4)
C7 P1 C13 102.5(2)
C7 P1 C9 106.6(2)
C13 P1 C9 108.6(2)
C7 P1 Ir1 97.26(14)
C13 P1 Ir1 122.06(15)
C9 P1 Ir1 116.78(15)
C8 P2 C17 104.7(2)
C8 P2 C21 107.1(2)
C17 P2 C21 107.2(2)
C8 P2 Ir1 99.93(14)
C17 P2 Ir1 114.73(15)
C21 P2 Ir1 121.41(16)
C6 C1 C2 119.2(4)
C6 C1 Ir1 121.0(3)
C2 C1 Ir1 119.7(3)
C3 C2 C1 120.0(4)
C3 C2 C7 121.5(4)
C1 C2 C7 118.5(4)
C4 C3 C2 119.8(4)
C4 C3 H3 120.1
C2 C3 H3 120.1
C5 C4 C3 120.9(4)
C5 C4 H4 119.5
C3 C4 H4 119.5
C4 C5 C6 119.8(4)
C4 C5 H5 120.1
C6 C5 H5 120.1
C5 C6 C1 120.3(4)
C5 C6 C8 120.9(4)
C1 C6 C8 118.8(4)
C2 C7 P1 108.5(3)
C2 C7 H7A 110.0
P1 C7 H7A 110.0
C2 C7 H7B 110.0
P1 C7 H7B 110.0
H7A C7 H7B 108.4
C6 C8 P2 109.3(3)
C6 C8 H8A 109.8
P2 C8 H8A 109.8
C6 C8 H8B 109.8
P2 C8 H8B 109.8
H8A C8 H8B 108.3
C11 C9 C12 106.7(4)
C11 C9 C10 106.8(4)
C12 C9 C10 111.0(4)
C11 C9 P1 110.2(3)
C12 C9 P1 108.2(3)
C10 C9 P1 113.6(3)
C9 C10 H10A 109.5
C9 C10 H10B 109.5
H10A C10 H10B 109.5
C9 C10 H10C 109.5
H10A C10 H10C 109.5
H10B C10 H10C 109.5
C9 C11 H11A 109.5
C9 C11 H11B 109.5
H11A C11 H11B 109.5
C9 C11 H11C 109.5
H11A C11 H11C 109.5
H11B C11 H11C 109.5
C9 C12 H12A 109.5
C9 C12 H12B 109.5
H12A C12 H12B 109.5
C9 C12 H12C 109.5
H12A C12 H12C 109.5
H12B C12 H12C 109.5
C15 C13 C16 109.2(4)
C15 C13 C14 106.8(4)
C16 C13 C14 107.2(4)
C15 C13 P1 109.0(3)
C16 C13 P1 112.0(3)
C14 C13 P1 112.5(3)
C13 C14 H14A 109.5
C13 C14 H14B 109.5
H14A C14 H14B 109.5
C13 C14 H14C 109.5
H14A C14 H14C 109.5
H14B C14 H14C 109.5
C13 C15 H15A 109.5
C13 C15 H15B 109.5
H15A C15 H15B 109.5
C13 C15 H15C 109.5
H15A C15 H15C 109.5
H15B C15 H15C 109.5
C13 C16 H16A 109.5
C13 C16 H16B 109.5
H16A C16 H16B 109.5
C13 C16 H16C 109.5
H16A C16 H16C 109.5
H16B C16 H16C 109.5
C20 C17 C18 111.1(4)
C20 C17 C19 108.1(4)
C18 C17 C19 104.9(4)
C20 C17 P2 110.7(3)
C18 C17 P2 108.3(3)
C19 C17 P2 113.7(3)
C17 C18 H18A 109.5
C17 C18 H18B 109.5
H18A C18 H18B 109.5
C17 C18 H18C 109.5
H18A C18 H18C 109.5
H18B C18 H18C 109.5
C17 C19 H19A 109.5
C17 C19 H19B 109.5
H19A C19 H19B 109.5
C17 C19 H19C 109.5
H19A C19 H19C 109.5
H19B C19 H19C 109.5
C17 C20 H20A 109.5
C17 C20 H20B 109.5
H20A C20 H20B 109.5
C17 C20 H20C 109.5
H20A C20 H20C 109.5
H20B C20 H20C 109.5
C23 C21 C22 106.7(4)
C23 C21 C24 112.4(4)
C22 C21 C24 106.3(4)
C23 C21 P2 111.6(3)
C22 C21 P2 110.5(3)
C24 C21 P2 109.1(3)
C21 C22 H22A 109.5
C21 C22 H22B 109.5
H22A C22 H22B 109.5
C21 C22 H22C 109.5
H22A C22 H22C 109.5
H22B C22 H22C 109.5
C21 C23 H23A 109.5
C21 C23 H23B 109.5
H23A C23 H23B 109.5
C21 C23 H23C 109.5
H23A C23 H23C 109.5
H23B C23 H23C 109.5
C21 C24 H24A 109.5
C21 C24 H24B 109.5
H24A C24 H24B 109.5
C21 C24 H24C 109.5
H24A C24 H24C 109.5
H24B C24 H24C 109.5
C30 C25 C26 116.9(4)
C30 C25 C32 121.6(4)
C26 C25 C32 121.5(4)
C27 C26 C25 120.9(4)
C27 C26 H26 119.6
C25 C26 H26 119.6
C28 C27 C26 120.7(5)
C28 C27 H27 119.6
C26 C27 H27 119.6
C29 C28 C27 119.1(5)
C29 C28 H28 120.5
C27 C28 H28 120.5
C28 C29 C30 120.2(5)
C28 C29 H29 119.9
C30 C29 H29 119.9
C29 C30 C25 122.3(5)
C29 C30 H30 118.9
C25 C30 H30 118.9
C32 C31 Ir1 133.7(4)
C32 C31 H31 113.2
Ir1 C31 H31 113.2
C31 C32 C25 125.2(4)
C31 C32 H32 117.4
C25 C32 H32 117.4
C38 C33 C34 117.7(4)
C38 C33 C40 120.9(4)
C34 C33 C40 121.4(4)
C35 C34 C33 120.3(4)
C35 C34 H34 119.9
C33 C34 H34 119.9
C36 C35 C34 121.7(5)
C36 C35 H35 119.2
C34 C35 H35 119.2
C37 C36 C35 118.0(4)
C37 C36 C41 121.2(4)
C35 C36 C41 120.8(4)
C36 C37 C38 121.2(4)
C36 C37 H37 119.4
C38 C37 H37 119.4
C37 C38 C33 121.1(5)
C37 C38 H38 119.4
C33 C38 H38 119.4
C40 C39 Ir1 175.1(4)
C39 C40 C33 178.0(5)
C36 C41 H41A 109.5
C36 C41 H41B 109.5
H41A C41 H41B 109.5
C36 C41 H41C 109.5
H41A C41 H41C 109.5
H41B C41 H41C 109.5
O1 C42 Ir1 174.9(4)

loop_
_geom_bond_atom_site_label_1
_geom_bond_atom_site_label_2
_geom_bond_distance
Ir1 C42 1.909(4)
Ir1 C39 2.074(5)
Ir1 C1 2.090(4)
Ir1 C31 2.097(4)
Ir1 P2 2.3683(11)
Ir1 P1 2.3878(11)
P1 C7 1.856(5)
P1 C13 1.898(4)
P1 C9 1.902(5)
P2 C8 1.841(5)
P2 C17 1.893(4)
P2 C21 1.893(5)
C1 C6 1.400(6)
C1 C2 1.405(6)
C2 C3 1.393(6)
C2 C7 1.519(6)
C3 C4 1.389(7)
C3 H3 0.9500
C4 C5 1.377(7)
C4 H4 0.9500
C5 C6 1.393(6)
C5 H5 0.9500
C6 C8 1.517(6)
C7 H7A 0.9900
C7 H7B 0.9900
C8 H8A 0.9900
C8 H8B 0.9900
C9 C11 1.525(7)
C9 C12 1.536(7)
C9 C10 1.539(6)
C10 H10A 0.9800
C10 H10B 0.9800
C10 H10C 0.9800
C11 H11A 0.9800
C11 H11B 0.9800
C11 H11C 0.9800
C12 H12A 0.9800
C12 H12B 0.9800
C12 H12C 0.9800
C13 C15 1.522(7)
C13 C16 1.539(6)
C13 C14 1.551(6)
C14 H14A 0.9800
C14 H14B 0.9800
C14 H14C 0.9800
C15 H15A 0.9800
C15 H15B 0.9800
C15 H15C 0.9800
C16 H16A 0.9800
C16 H16B 0.9800
C16 H16C 0.9800
C17 C20 1.534(6)
C17 C18 1.534(6)
C17 C19 1.548(6)
C18 H18A 0.9800
C18 H18B 0.9800
C18 H18C 0.9800
C19 H19A 0.9800
C19 H19B 0.9800
C19 H19C 0.9800
C20 H20A 0.9800
C20 H20B 0.9800
C20 H20C 0.9800
C21 C23 1.534(7)
C21 C22 1.536(6)
C21 C24 1.537(7)
C22 H22A 0.9800
C22 H22B 0.9800
C22 H22C 0.9800
C23 H23A 0.9800
C23 H23B 0.9800
C23 H23C 0.9800
C24 H24A 0.9800
C24 H24B 0.9800
C24 H24C 0.9800
C25 C30 1.390(6)
C25 C26 1.399(6)
C25 C32 1.489(6)
C26 C27 1.390(6)
C26 H26 0.9500
C27 C28 1.382(7)
C27 H27 0.9500
C28 C29 1.376(8)
C28 H28 0.9500
C29 C30 1.381(6)
C29 H29 0.9500
C30 H30 0.9500
C31 C32 1.321(6)
C31 H31 0.9500
C32 H32 0.9500
C33 C38 1.397(6)
C33 C34 1.402(6)
C33 C40 1.443(7)
C34 C35 1.388(6)
C34 H34 0.9500
C35 C36 1.388(6)
C35 H35 0.9500
C36 C37 1.382(7)
C36 C41 1.519(7)
C37 C38 1.386(7)
C37 H37 0.9500
C38 H38 0.9500
C39 C40 1.206(6)
C41 H41A 0.9800
C41 H41B 0.9800
C41 H41C 0.9800
O1 C42 1.139(5)

loop_
_geom_torsion_atom_site_label_1
_geom_torsion_atom_site_label_2
_geom_torsion_atom_site_label_3
_geom_torsion_atom_site_label_4
_geom_torsion
C42 Ir1 P1 C7 58.8(2)
C39 Ir1 P1 C7 154.59(19)
C1 Ir1 P1 C7 -29.54(19)
C31 Ir1 P1 C7 -120.00(19)
P2 Ir1 P1 C7 -35.3(2)
C42 Ir1 P1 C13 168.6(2)
C39 Ir1 P1 C13 -95.7(2)
C1 Ir1 P1 C13 80.2(2)
C31 Ir1 P1 C13 -10.2(2)
P2 Ir1 P1 C13 74.5(2)
C42 Ir1 P1 C9 -53.9(2)
C39 Ir1 P1 C9 41.9(2)
C1 Ir1 P1 C9 -142.3(2)
C31 Ir1 P1 C9 127.3(2)
P2 Ir1 P1 C9 -148.01(19)
C42 Ir1 P2 C8 -111.7(2)
C39 Ir1 P2 C8 151.98(19)
C1 Ir1 P2 C8 -23.91(18)
C31 Ir1 P2 C8 67.04(19)
P1 Ir1 P2 C8 -18.2(2)
C42 Ir1 P2 C17 -0.3(2)
C39 Ir1 P2 C17 -96.6(2)
C1 Ir1 P2 C17 87.5(2)
C31 Ir1 P2 C17 178.4(2)
P1 Ir1 P2 C17 93.2(2)
C42 Ir1 P2 C21 131.2(2)
C39 Ir1 P2 C21 34.8(2)
C1 Ir1 P2 C21 -141.1(2)
C31 Ir1 P2 C21 -50.1(2)
P1 Ir1 P2 C21 -135.3(2)
C42 Ir1 C1 C6 109.4(3)
C39 Ir1 C1 C6 -65(2)
C31 Ir1 C1 C6 -70.9(3)
P2 Ir1 C1 C6 16.6(3)
P1 Ir1 C1 C6 -161.7(3)
C42 Ir1 C1 C2 -67.3(4)
C39 Ir1 C1 C2 118(2)
C31 Ir1 C1 C2 112.4(3)
P2 Ir1 C1 C2 -160.1(3)
P1 Ir1 C1 C2 21.6(3)
C6 C1 C2 C3 2.1(6)
Ir1 C1 C2 C3 178.9(3)
C6 C1 C2 C7 -177.6(4)
Ir1 C1 C2 C7 -0.8(5)
C1 C2 C3 C4 -0.6(7)
C7 C2 C3 C4 179.2(4)
C2 C3 C4 C5 -0.7(7)
C3 C4 C5 C6 0.3(7)
C4 C5 C6 C1 1.3(6)
C4 C5 C6 C8 -178.8(4)
C2 C1 C6 C5 -2.5(6)
Ir1 C1 C6 C5 -179.2(3)
C2 C1 C6 C8 177.6(4)
Ir1 C1 C6 C8 0.9(5)
C3 C2 C7 P1 152.1(4)
C1 C2 C7 P1 -28.2(5)
C13 P1 C7 C2 -87.6(3)
C9 P1 C7 C2 158.4(3)
Ir1 P1 C7 C2 37.7(3)
C5 C6 C8 P2 156.1(3)
C1 C6 C8 P2 -24.0(5)
C17 P2 C8 C6 -87.8(3)
C21 P2 C8 C6 158.6(3)
Ir1 P2 C8 C6 31.2(3)
C7 P1 C9 C11 -79.8(4)
C13 P1 C9 C11 170.4(3)
Ir1 P1 C9 C11 27.6(4)
C7 P1 C9 C12 163.9(3)
C13 P1 C9 C12 54.0(4)
Ir1 P1 C9 C12 -88.8(3)
C7 P1 C9 C10 40.1(4)
C13 P1 C9 C10 -69.7(4)
Ir1 P1 C9 C10 147.4(3)
C7 P1 C13 C15 45.7(3)
C9 P1 C13 C15 158.2(3)
Ir1 P1 C13 C15 -61.3(3)
C7 P1 C13 C16 166.6(3)
C9 P1 C13 C16 -80.9(4)
Ir1 P1 C13 C16 59.6(4)
C7 P1 C13 C14 -72.6(4)
C9 P1 C13 C14 40.0(4)
Ir1 P1 C13 C14 -179.5(3)
C8 P2 C17 C20 166.8(3)
C21 P2 C17 C20 -79.7(4)
Ir1 P2 C17 C20 58.2(3)
C8 P2 C17 C18 44.8(4)
C21 P2 C17 C18 158.3(3)
Ir1 P2 C17 C18 -63.7(3)
C8 P2 C17 C19 -71.4(4)
C21 P2 C17 C19 42.1(4)
Ir1 P2 C17 C19 -179.9(3)
C8 P2 C21 C23 36.0(4)
C17 P2 C21 C23 -75.9(4)
Ir1 P2 C21 C23 149.5(3)
C8 P2 C21 C22 -82.6(4)
C17 P2 C21 C22 165.5(3)
Ir1 P2 C21 C22 30.9(4)
C8 P2 C21 C24 160.9(3)
C17 P2 C21 C24 48.9(4)
Ir1 P2 C21 C24 -85.6(3)
C30 C25 C26 C27 0.9(7)
C32 C25 C26 C27 -178.1(4)
C25 C26 C27 C28 -1.1(7)
C26 C27 C28 C29 -0.2(8)
C27 C28 C29 C30 1.7(8)
C28 C29 C30 C25 -1.9(8)
C26 C25 C30 C29 0.6(7)
C32 C25 C30 C29 179.6(4)
C42 Ir1 C31 C32 22(9)
C39 Ir1 C31 C32 -171.5(5)
C1 Ir1 C31 C32 8.1(5)
P2 Ir1 C31 C32 -73.1(4)
P1 Ir1 C31 C32 89.2(4)
Ir1 C31 C32 C25 -179.9(3)
C30 C25 C32 C31 153.9(5)
C26 C25 C32 C31 -27.3(7)
C38 C33 C34 C35 -1.5(6)
C40 C33 C34 C35 177.1(4)
C33 C34 C35 C36 0.7(7)
C34 C35 C36 C37 0.9(7)
C34 C35 C36 C41 -177.7(4)
C35 C36 C37 C38 -1.6(7)
C41 C36 C37 C38 177.0(4)
C36 C37 C38 C33 0.7(7)
C34 C33 C38 C37 0.8(6)
C40 C33 C38 C37 -177.7(4)
C42 Ir1 C39 C40 -167(5)
C1 Ir1 C39 C40 7(6)
C31 Ir1 C39 C40 13(5)
P2 Ir1 C39 C40 -74(5)
P1 Ir1 C39 C40 103(5)
Ir1 C39 C40 C33 17(19)
C38 C33 C40 C39 30(15)
C34 C33 C40 C39 -148(15)
C39 Ir1 C42 O1 -167(5)
C1 Ir1 C42 O1 14(5)
C31 Ir1 C42 O1 -1(12)
P2 Ir1 C42 O1 95(5)
P1 Ir1 C42 O1 -67(5)
